data_4114833
loop_
_publ_author_name
'Masayasu Taki'
'Shinichi Teramae'
'Shigenori Nagatomo'
'Yoshimitsu Tachi'
'Teizo Kitagawa'
'Shinobu Itoh'
'Shunichi Fukuzumi'

_publ_section_title
;
 Fine-Tuning of Copper(I)-Dioxygen Reactivity by 2-(2-Pyridyl)ethylamine
 Bidentate Ligands
;
_journal_name_full 'Journal of the American Chemical Society'
_journal_page_first 6367
_journal_page_last 6377
_journal_paper_doi 10.1021/ja026047x
_journal_volume 124
_journal_year 2002
_chemical_formula_moiety 'C20 H30 Cu2 F6 N4 O8 S2 '
_chemical_formula_sum 'C20 H30 Cu2 F6 N4 O8 S2'
_chemical_formula_weight 759.68
_space_group_IT_number 14
_symmetry_cell_setting monoclinic
_symmetry_Int_Tables_number 14
_symmetry_space_group_name_Hall '-P 2ybc'
_symmetry_space_group_name_H-M 'P 1 21/c 1'
_cell_angle_alpha 90
_cell_angle_beta 106.414(3)
_cell_angle_gamma 90
_cell_formula_units_Z 2
_cell_length_a 10.515(1)
_cell_length_b 12.2207(8)
_cell_length_c 12.041(1)
_cell_measurement_reflns_used 7088
_cell_measurement_temperature 296.1
_cell_measurement_theta_max 20.8
_cell_measurement_theta_min 1.7
_cell_volume 1484.2(2)
_computing_cell_refinement PROCESS-AUTO
_computing_data_collection PROCESS-AUTO
_computing_data_reduction CrystalStructure
_computing_molecular_graphics ORTEP3
_computing_publication_material 'CrystalStructure Ver. 2.00'
_computing_structure_refinement CRYSTALS
_computing_structure_solution SIR92
_diffrn_detector_area_resol_mean 5.00
_diffrn_measured_fraction_theta_full 0.9922
_diffrn_measured_fraction_theta_max 0.9922
_diffrn_measurement_device_type 'Rigaku RAXIS-RAPID'
_diffrn_measurement_method \w
_diffrn_radiation_type 'Mo K\a'
_diffrn_radiation_wavelength 0.7107
_diffrn_reflns_av_R_equivalents 0.031
_diffrn_reflns_limit_h_max 13
_diffrn_reflns_limit_h_min 0
_diffrn_reflns_limit_k_max 15
_diffrn_reflns_limit_k_min 0
_diffrn_reflns_limit_l_max 14
_diffrn_reflns_limit_l_min -15
_diffrn_reflns_number 3546
_diffrn_reflns_theta_full 27.48
_diffrn_reflns_theta_max 27.48
_exptl_absorpt_coefficient_mu 1.660
_exptl_absorpt_correction_T_max 0.515
_exptl_absorpt_correction_T_min 0.422
_exptl_absorpt_correction_type multi-scan
_exptl_absorpt_process_details
;
    Higashi, T. (1995). Program for Absorption Correction.
    Rigaku Corporation, Tokyo, Japan.
;
_exptl_crystal_colour blue
_exptl_crystal_density_diffrn 1.700
_exptl_crystal_description block
_exptl_crystal_size_max 0.50
_exptl_crystal_size_mid 0.50
_exptl_crystal_size_min 0.40
_refine_diff_density_max 92.00
_refine_diff_density_min -45.60
_refine_ls_extinction_coef -124.4(2)
_refine_ls_extinction_method 'Larson (1970) Crystallographic Computing eq. 22'
_refine_ls_goodness_of_fit_ref 0.939
_refine_ls_hydrogen_treatment refall
_refine_ls_number_parameters 206
_refine_ls_number_reflns 2711
_refine_ls_R_factor_gt 0.0450
_refine_ls_shift/su_max 0.0070
_refine_ls_structure_factor_coef F
_refine_ls_weighting_details 'w = 1/[0.005Fo^2^ + 1.000\s^2^(Fo)]'
_refine_ls_weighting_scheme calc
_refine_ls_wR_factor_ref 0.0790
_reflns_number_gt 2442
_reflns_number_total 3545
_reflns_threshold_expression F^2^>2.0\s(F^2^)
_cod_data_source_file ja026047x_s2_3.cif
_cod_data_source_block '_[Cu(II)2(HPy1Me,Me)2(mu-OH)2](PF6)2__________________'
_cod_original_formula_sum 'C20 H30 Cu2 F6 N4 O8 S2 '
_cod_database_code 4114833

loop_
_symmetry_equiv_pos_as_xyz
x,y,z
-x,-y,-z
-x,y+1/2,-z+1/2
x,-y+1/2,z+1/2

loop_
_atom_site_label
_atom_site_type_symbol
_atom_site_fract_x
_atom_site_fract_y
_atom_site_fract_z
_atom_site_U_iso_or_equiv
_atom_site_adp_type
_atom_site_occupancy
_atom_site_symmetry_multiplicity
_atom_site_calc_flag
_atom_site_refinement_flags
Cu1 Cu 0.58944(3) 0.07728(3) 0.46519(3) 0.0385(1) Uani 1.00 1 d .
S1 S 0.29121(8) 0.07679(6) 0.24592(8) 0.0492(2) Uani 1.00 1 d .
F1 F 0.0907(4) 0.0977(3) 0.0628(4) 0.114(1) Uani 1.00 1 d .
F2 F 0.2743(5) 0.0585(3) 0.0266(3) 0.100(1) Uani 1.00 1 d .
F3 F 0.2361(4) 0.2185(2) 0.0763(3) 0.095(1) Uani 1.00 1 d .
O1 O 0.4406(3) 0.0792(2) 0.5275(2) 0.0132(6) Uani 0.50 1 d P
O2 O 0.4302(3) 0.0913(3) 0.2618(3) 0.0666(8) Uani 1.00 1 d .
O3 O 0.2472(4) -0.0337(3) 0.2508(3) 0.081(1) Uani 1.00 1 d .
O4 O 0.2335(3) 0.1558(3) 0.3080(3) 0.0737(9) Uani 1.00 1 d .
N1 N 0.6306(3) 0.2416(2) 0.4963(2) 0.0480(7) Uani 1.00 1 d .
N2 N 0.7372(3) 0.0505(2) 0.3942(2) 0.0463(7) Uani 1.00 1 d .
C1 C 0.5241(5) 0.3096(3) 0.4202(4) 0.072(1) Uani 1.00 1 d .
C2 C 0.6304(6) 0.2632(3) 0.6169(4) 0.071(1) Uani 1.00 1 d .
C3 C 0.7586(4) 0.2775(3) 0.4791(5) 0.069(1) Uani 1.00 1 d .
C4 C 0.8654(4) 0.1919(4) 0.5163(5) 0.083(1) Uani 1.00 1 d .
C5 C 0.8505(4) 0.1067(3) 0.4235(4) 0.062(1) Uani 1.00 1 d .
C6 C 0.9486(4) 0.0840(4) 0.3680(6) 0.080(2) Uani 1.00 1 d .
C7 C 0.9313(5) 0.0026(5) 0.2881(5) 0.079(1) Uani 1.00 1 d .
C8 C 0.8141(5) -0.0571(4) 0.2599(4) 0.065(1) Uani 1.00 1 d .
C9 C 0.7197(4) -0.0294(3) 0.3158(3) 0.0516(9) Uani 1.00 1 d .
C10 C 0.2195(4) 0.1150(3) 0.0956(3) 0.063(1) Uani 1.00 1 d .
H7 H 0.7456(4) 0.3050(3) 0.4029(5) 0.086(2) Uiso 1.00 1 c .
H8 H 0.7844(4) 0.3356(3) 0.5332(5) 0.085(2) Uiso 1.00 1 c .
H9 H 0.9016(4) 0.1740(4) 0.5952(5) 0.098(2) Uiso 1.00 1 c .
H10 H 0.9580(4) 0.2269(4) 0.5254(5) 0.098(2) Uiso 1.00 1 c .
H11 H 1.0184(4) 0.1242(4) 0.3903(6) 0.101(2) Uiso 1.00 1 c .
H12 H 0.9835(5) -0.0125(5) 0.2520(5) 0.103(2) Uiso 1.00 1 c .
H13 H 0.8061(5) -0.1080(4) 0.2127(4) 0.082(2) Uiso 1.00 1 c .
H15 H 0.3765(3) 0.1125(2) 0.4964(2) 0.020(1) Uiso 1.00 1 c .
H14 H 0.6391(4) -0.0695(3) 0.2971(3) 0.065(1) Uiso 1.00 1 c .
H4 H 0.6981(6) 0.2217(3) 0.6687(4) 0.086(2) Uiso 1.00 1 c .
H5 H 0.6457(6) 0.3390(3) 0.6330(4) 0.086(2) Uiso 1.00 1 c .
H6 H 0.5467(6) 0.2434(3) 0.6263(4) 0.086(2) Uiso 1.00 1 c .
H1 H 0.5408(5) 0.3846(3) 0.4392(4) 0.082(2) Uiso 1.00 1 c .
H2 H 0.5220(5) 0.2981(3) 0.3416(4) 0.082(2) Uiso 1.00 1 c .
H3 H 0.4413(5) 0.2892(3) 0.4310(4) 0.082(2) Uiso 1.00 1 c .

loop_
_atom_site_aniso_label
_atom_site_aniso_U_11
_atom_site_aniso_U_22
_atom_site_aniso_U_33
_atom_site_aniso_U_12
_atom_site_aniso_U_13
_atom_site_aniso_U_23
Cu1 0.0402(3) 0.0358(3) 0.0459(3) -0.0071(1) 0.0226(2) -0.0014(1)
S1 0.0405(4) 0.0530(5) 0.0564(5) 0.0017(3) 0.0174(4) 0.0070(3)
F1 0.070(2) 0.122(3) 0.119(3) -0.005(2) -0.024(2) 0.021(2)
F2 0.144(4) 0.085(2) 0.066(2) 0.023(2) 0.021(2) -0.004(1)
F3 0.129(3) 0.061(2) 0.093(2) 0.011(2) 0.028(2) 0.025(1)
O1 0.014(1) 0.009(1) 0.024(1) -0.0024(8) 0.017(1) 0.0001(8)
O2 0.045(1) 0.098(2) 0.060(1) 0.003(1) 0.019(1) 0.008(1)
O3 0.080(2) 0.053(2) 0.114(3) 0.003(1) 0.037(2) 0.023(2)
O4 0.060(2) 0.091(2) 0.079(2) 0.004(1) 0.034(1) -0.017(1)
N1 0.050(1) 0.042(1) 0.055(1) -0.009(1) 0.017(1) 0.000(1)
N2 0.041(1) 0.049(1) 0.055(1) -0.004(1) 0.023(1) 0.002(1)
C1 0.074(3) 0.045(2) 0.087(3) 0.000(2) 0.009(2) 0.005(2)
C2 0.105(3) 0.054(2) 0.057(2) -0.014(2) 0.029(2) -0.011(2)
C3 0.065(2) 0.049(2) 0.100(3) -0.017(2) 0.034(2) -0.002(2)
C4 0.052(2) 0.074(3) 0.118(4) -0.022(2) 0.017(2) -0.022(3)
C5 0.042(2) 0.057(2) 0.091(3) -0.007(1) 0.029(2) 0.005(2)
C6 0.043(2) 0.090(4) 0.121(4) -0.006(2) 0.045(3) 0.008(2)
C7 0.057(2) 0.096(3) 0.104(3) 0.018(2) 0.055(2) 0.024(3)
C8 0.070(2) 0.075(2) 0.060(2) 0.015(2) 0.036(2) 0.008(2)
C9 0.055(2) 0.056(2) 0.051(2) -0.002(1) 0.028(1) -0.002(1)
C10 0.069(2) 0.049(2) 0.061(2) 0.004(2) 0.004(2) 0.007(1)

loop_
_atom_type_symbol
_atom_type_description
_atom_type_scat_dispersion_real
_atom_type_scat_dispersion_imag
_atom_type_scat_source
F F 0.026 0.016
;
International Tables for Crystallography
(1992, Vol. C, Tables 4.2.6.8 and 6.1.1.4)
;
S S 0.148 0.159
;
International Tables for Crystallography
(1992, Vol. C, Tables 4.2.6.8 and 6.1.1.4)
;
H H 0.000 0.000
;
International Tables for Crystallography
(1992, Vol. C, Table 6.1.1.4)
;
Cu Cu 0.284 1.430
;
International Tables for Crystallography
(1992, Vol. C, Tables 4.2.6.8 and 6.1.1.4)
;
N N 0.011 0.006
;
International Tables for Crystallography
(1992, Vol. C, Tables 4.2.6.8 and 6.1.1.4)
;
C C 0.006 0.003
;
International Tables for Crystallography
(1992, Vol. C, Tables 4.2.6.8 and 6.1.1.4)
;
O O 0.017 0.010
;
International Tables for Crystallography
(1992, Vol. C, Tables 4.2.6.8 and 6.1.1.4)
;

loop_
_geom_angle_atom_site_label_1
_geom_angle_atom_site_label_2
_geom_angle_atom_site_label_3
_geom_angle
_geom_angle_publ_flag
O1 Cu1 O2 89.30(11) yes
O1 Cu1 N1 94.0(1) yes
O2 Cu1 N1 98.95(11) yes
O1 Cu1 N2 170.97(11) yes
O2 Cu1 N2 88.80(11) yes
N1 Cu1 N2 95.07(11) yes
O2 S1 O3 116.2(2) yes
O2 S1 O4 114.1(2) yes
O3 S1 O4 114.7(2) yes
O2 S1 C10 102.9(2) yes
O3 S1 C10 103.6(2) yes
O4 S1 C10 103.0(2) yes
Cu1 O1 H15 120.37(8) no
Cu1 O2 S1 119.24(17) yes
Cu1 N1 C1 110.4(2) yes
Cu1 N1 C2 107.1(2) yes
C1 N1 C2 107.3(3) yes
Cu1 N1 C3 114.4(2) yes
C1 N1 C3 107.7(3) yes
C2 N1 C3 109.7(3) yes
Cu1 N2 C5 123.1(3) yes
Cu1 N2 C9 117.0(2) yes
C5 N2 C9 119.9(3) yes
N1 C1 H1 109.6(2) no
N1 C1 H2 109.5(2) no
H1 C1 H2 109.467(5) no
N1 C1 H3 109.2(2) no
H1 C1 H3 109.474(4) no
H2 C1 H3 109.475(4) no
N1 C2 H4 109.9(2) no
N1 C2 H5 109.14(19) no
H4 C2 H5 109.471(7) no
N1 C2 H6 109.3(2) no
H4 C2 H6 109.470(9) no
H5 C2 H6 109.470(4) no
N1 C3 C4 112.5(3) yes
N1 C3 H7 110.6(2) no
C4 C3 H7 115.1(3) no
N1 C3 H8 102.7(2) no
C4 C3 H8 105.7(3) no
H7 C3 H8 109.458(3) no
C3 C4 C5 110.3(4) yes
C3 C4 H9 121.0(3) no
C5 C4 H9 121.0(3) no
C3 C4 H10 110.1(2) no
C5 C4 H10 105.1(2) no
H9 C4 H10 83.668(9) no
N2 C5 C4 116.8(3) yes
N2 C5 C6 119.6(4) yes
C4 C5 C6 123.6(4) yes
C5 C6 C7 120.7(4) yes
C5 C6 H11 114.5(3) no
C7 C6 H11 124.7(2) no
C6 C7 C8 119.3(3) yes
C6 C7 H12 124.7(2) no
C8 C7 H12 115.9(3) no
C7 C8 C9 117.4(4) yes
C7 C8 H13 118.1(3) no
C9 C8 H13 124.5(3) no
N2 C9 C8 123.1(4) yes
N2 C9 H14 118.75(18) no
C8 C9 H14 118.1(3) no
S1 C10 F1 111.1(4) yes
S1 C10 F2 111.0(3) yes
F1 C10 F2 108.6(4) yes
S1 C10 F3 112.8(3) yes
F1 C10 F3 106.3(4) yes
F2 C10 F3 106.7(4) yes

loop_
_geom_bond_atom_site_label_1
_geom_bond_atom_site_label_2
_geom_bond_distance
_geom_bond_publ_flag
Cu1 O1 1.918(3) yes
Cu1 O2 2.552(3) yes
Cu1 N1 2.066(3) yes
Cu1 N2 2.001(3) yes
S1 O2 1.430(3) yes
S1 O3 1.434(3) yes
S1 O4 1.455(3) yes
S1 C10 1.814(4) yes
F1 C10 1.316(6) yes
F2 C10 1.330(6) yes
F3 C10 1.306(5) yes
O1 H15 0.78534(6) no
N1 C1 1.484(5) yes
N1 C2 1.476(5) yes
N1 C3 1.485(5) yes
N2 C5 1.333(5) yes
N2 C9 1.334(5) yes
C1 H1 0.94997(6) no
C1 H2 0.95000(9) no
C1 H3 0.9500(1) no
C2 H4 0.95000(6) no
C2 H5 0.94999(6) no
C2 H6 0.9500(1) no
C3 C4 1.507(8) yes
C3 H7 0.95008(8) no
C3 H8 0.94990(5) no
C4 C5 1.503(7) yes
C4 H9 0.94370(8) no
C4 H10 1.0400(1) no
C5 C6 1.406(6) yes
C6 C7 1.360(8) yes
C6 H11 0.86072(7) no
C7 C8 1.390(7) yes
C7 H12 0.81165(6) no
C8 C9 1.389(5) yes
C8 H13 0.831 no
C9 H14 0.94997(8) no

loop_
_geom_contact_atom_site_label_1
_geom_contact_atom_site_label_2
_geom_contact_site_symmetry_2
_geom_contact_distance
_geom_contact_publ_flag
Cu1 Cu1 2_656 2.9494(6) yes
Cu1 S1 . 3.482(1) yes
Cu1 O1 . 1.918(3) yes
Cu1 O1 2_656 1.945(2) yes
Cu1 O2 . 2.552(3) yes
Cu1 O3 2_656 3.408(4) yes
Cu1 N1 . 2.066(3) yes
Cu1 N2 . 2.001(3) yes
Cu1 C1 . 2.935(4) yes
Cu1 C2 . 2.871(4) yes
Cu1 C3 . 3.002(4) yes
Cu1 C4 . 3.123(4) yes
Cu1 C5 . 2.949(3) yes
Cu1 C9 . 2.864(3) yes
Cu1 H7 . 3.421(4) no
Cu1 H9 . 3.423(4) no
Cu1 H15 . 2.412(3) no
Cu1 H15 2_656 2.372(2) no
Cu1 H14 . 2.860(3) no
Cu1 H4 . 2.974(4) no
Cu1 H6 . 2.930(4) no
Cu1 H2 . 3.066(4) no
Cu1 H3 . 2.991(4) no
S1 F1 . 2.597(4) yes
S1 F2 . 2.606(3) yes
S1 F3 . 2.615(3) yes
S1 O1 . 3.310(3) yes
S1 O2 . 1.430(3) yes
S1 O3 . 1.434(3) yes
S1 O4 . 1.455(3) yes
S1 C10 . 1.814(4) yes
S1 H12 1_455 3.435(4) no
S1 H15 . 2.926(3) no
S1 H2 . 3.598(4) no
S1 H3 . 3.494(5) no
F1 F1 2_555 3.162(8) yes
F1 F2 . 2.150(6) yes
F1 F3 . 2.098(5) yes
F1 O3 . 2.881(5) yes
F1 O4 . 2.995(5) yes
F1 C4 4_454 3.433(6) yes
F1 C10 . 1.316(6) yes
F1 H8 4_454 3.243(6) no
F1 H9 4_454 3.511(6) no
F1 H10 4_454 2.529(6) no
F1 H12 1_455 3.118(6) no
F2 F3 . 2.116(5) yes
F2 O2 . 2.872(5) yes
F2 O3 . 3.013(5) yes
F2 C3 3_645 3.450(6) yes
F2 C8 2_655 3.310(5) yes
F2 C10 . 1.330(6) yes
F2 H7 3_645 3.235(6) no
F2 H8 3_645 2.841(6) no
F2 H13 2_655 2.830(5) no
F2 H5 3_645 3.538(5) no
F2 H1 3_645 2.831(6) no
F2 H1 4_554 3.333(7) no
F2 H3 4_554 3.001(7) no
F3 O1 4_554 3.434(4) yes
F3 O2 . 2.999(4) yes
F3 O4 . 2.901(5) yes
F3 O4 4_554 3.570(4) yes
F3 C8 3_655 3.504(5) yes
F3 C9 3_655 3.325(5) yes
F3 C10 . 1.306(5) yes
F3 H10 4_454 2.891(6) no
F3 H11 4_454 3.324(7) no
F3 H13 3_655 3.432(5) no
F3 H15 4_554 2.859(4) no
F3 H14 3_655 3.103(5) no
F3 H6 4_554 3.184(7) no
F3 H3 4_554 3.140(6) no
O1 O1 2_656 2.494(5) yes
O1 O2 . 3.174(4) yes
O1 O2 2_656 3.268(4) yes
O1 O4 . 3.057(5) yes
O1 N1 . 2.914(3) yes
O1 N2 2_656 2.810(3) yes
O1 C1 . 3.318(5) yes
O1 C2 . 2.997(5) yes
O1 C9 2_656 2.927(4) yes
O1 H15 . 0.78534(6) no
O1 H15 2_656 3.096(5) no
O1 H14 2_656 2.485(4) no
O1 H4 . 3.264(5) no
O1 H6 . 2.437(4) no
O1 H3 . 2.818(5) no
O2 O3 . 2.431(4) yes
O2 O4 . 2.421(4) yes
O2 N1 . 3.525(4) yes
O2 N2 . 3.210(4) yes
O2 C1 . 3.265(6) yes
O2 C2 4_554 3.565(5) yes
O2 C9 . 3.278(5) yes
O2 C10 . 2.548(5) yes
O2 H15 . 3.044(4) no
O2 H14 . 2.888(5) no
O2 H5 4_554 3.202(6) no
O2 H6 4_554 3.061(5) no
O2 H1 3_645 3.570(5) no
O2 H2 . 2.778(5) no
O2 H3 . 3.143(6) no
O3 O4 . 2.432(5) yes
O3 C2 2_656 3.303(6) yes
O3 C3 3_645 3.591(6) yes
O3 C7 1_455 3.503(5) yes
O3 C10 . 2.563(5) yes
O3 H7 3_645 2.719(6) no
O3 H9 2_656 3.235(6) no
O3 H12 1_455 2.788(5) no
O3 H15 . 3.393(5) no
O3 H4 2_656 2.498(5) no
O3 H6 2_656 3.412(6) no
O3 H2 3_645 3.590(6) no
O4 C1 . 3.516(6) yes
O4 C6 1_455 3.389(5) yes
O4 C10 . 2.569(5) yes
O4 H11 1_455 2.740(5) no
O4 H12 1_455 3.254(7) no
O4 H13 3_655 2.917(6) no
O4 H15 . 2.400(4) no
O4 H2 . 3.420(5) no
O4 H3 . 2.792(6) no
N1 N2 . 3.000(4) yes
N1 C1 . 1.484(5) yes
N1 C2 . 1.476(5) yes
N1 C3 . 1.485(5) yes
N1 C4 . 2.487(6) yes
N1 C5 . 3.160(5) yes
N1 H7 . 2.025(5) no
N1 H8 . 1.930(5) no
N1 H9 . 2.882(6) no
N1 H10 . 3.365(5) no
N1 H15 . 3.104(3) no
N1 H4 . 2.010(5) no
N1 H5 . 2.000(5) no
N1 H6 . 2.002(5) no
N1 H1 . 2.013(5) no
N1 H2 . 2.012(5) no
N1 H3 . 2.008(5) no
N2 C3 . 2.943(5) yes
N2 C4 . 2.418(5) yes
N2 C5 . 1.333(5) yes
N2 C6 . 2.367(5) yes
N2 C7 . 2.759(5) yes
N2 C8 . 2.395(5) yes
N2 C9 . 1.334(5) yes
N2 H7 . 3.112(5) no
N2 H9 . 2.959(5) no
N2 H10 . 3.233(5) no
N2 H11 . 3.104(5) no
N2 H12 . 3.569(5) no
N2 H13 . 3.154(5) no
N2 H15 2_656 2.832(3) no
N2 H14 . 1.975(5) no
N2 H5 4_554 3.306(5) no
C1 C2 . 2.384(7) yes
C1 C3 . 2.397(6) yes
C1 H7 . 2.397(6) no
C1 H8 . 2.708(6) no
C1 H13 3_655 3.535(7) no
C1 H15 . 3.140(5) no
C1 H14 3_655 3.072(6) no
C1 H4 . 3.219(7) no
C1 H5 . 2.545(6) no
C1 H6 . 2.557(6) no
C1 H1 . 0.94997(6) no
C1 H2 . 0.95000(9) no
C1 H3 . 0.9500(1) no
C2 C3 . 2.422(6) yes
C2 C4 . 3.166(7) yes
C2 H7 . 3.183(6) no
C2 H7 4_555 3.415(7) no
C2 H8 . 2.311(6) no
C2 H9 . 3.132(7) no
C2 H15 . 3.231(5) no
C2 H4 . 0.95000(6) no
C2 H5 . 0.94999(6) no
C2 H6 . 0.9500(1) no
C2 H1 . 2.555(6) no
C2 H2 . 3.214(6) no
C2 H2 4_555 3.306(7) no
C2 H3 . 2.559(7) no
C3 C4 . 1.507(8) yes
C3 C5 . 2.471(6) yes
C3 C6 . 3.589(7) yes
C3 H7 . 0.95008(8) no
C3 H8 . 0.94990(5) no
C3 H9 . 2.151(8) no
C3 H10 . 2.105(7) no
C3 H4 . 2.627(6) no
C3 H5 . 2.579(6) no
C3 H6 . 3.243(6) no
C3 H1 . 2.563(6) no
C3 H2 . 2.582(6) no
C3 H3 . 3.224(6) no
C4 C5 . 1.503(7) yes
C4 C6 . 2.564(7) yes
C4 C7 2_756 3.595(8) yes
C4 H7 . 2.095(8) no
C4 H8 . 1.987(7) no
C4 H9 . 0.94370(8) no
C4 H10 . 1.0400(1) no
C4 H11 . 2.637(7) no
C4 H12 2_756 3.551(8) no
C4 H4 . 2.901(7) no
C4 H5 . 3.517(7) no
C5 C6 . 1.406(6) yes
C5 C7 . 2.404(7) yes
C5 C8 . 2.758(6) yes
C5 C9 . 2.309(5) yes
C5 H7 . 2.646(6) no
C5 H8 . 3.252(6) no
C5 H9 . 2.147(7) no
C5 H10 . 2.038(6) no
C5 H11 . 1.929(5) no
C5 H12 . 3.158(6) no
C5 H13 . 3.588(6) no
C5 H14 . 3.160(5) no
C6 C7 . 1.360(8) yes
C6 C8 . 2.372(8) yes
C6 C9 . 2.693(6) yes
C6 H7 . 3.540(7) no
C6 H9 . 3.114(8) no
C6 H9 2_756 3.497(7) no
C6 H10 . 2.558(8) no
C6 H11 . 0.86072(7) no
C6 H12 . 1.941(8) no
C6 H13 . 3.109(8) no
C7 C8 . 1.390(7) yes
C7 C9 . 2.374(5) yes
C7 H9 2_756 2.885(8) no
C7 H10 2_756 3.576(8) no
C7 H11 . 1.981(9) no
C7 H12 . 0.81165(6) no
C7 H13 . 1.926(8) no
C7 H14 . 3.228(6) no
C8 C9 . 1.389(5) yes
C8 H9 2_756 3.328(7) no
C8 H11 . 3.176(7) no
C8 H12 . 1.891(6) no
C8 H13 . 0.831 no
C8 H14 . 2.019(5) no
C8 H5 4_554 3.323(6) no
C8 H3 3_645 3.540(7) no
C9 H11 . 3.550(6) no
C9 H12 . 3.087(5) no
C9 H13 . 1.982(5) no
C9 H15 2_656 2.908(4) no
C9 H14 . 0.94997(8) no
C9 H5 4_554 3.146(5) no
C9 H2 3_645 3.432(6) no
C10 H10 4_454 3.271(6) no
H7 H8 . 1.55120(15) no
H7 H9 . 2.910(8) no
H7 H10 . 2.493(8) no
H7 H4 . 3.526(6) no
H7 H4 4_554 2.741(7) no
H7 H5 . 3.256(6) no
H7 H5 4_554 3.582(7) no
H7 H6 4_554 3.446(7) no
H7 H1 . 2.512(6) no
H7 H2 . 2.259(6) no
H7 H3 . 3.318(6) no
H8 H9 . 2.336(7) no
H8 H10 . 2.281(7) no
H8 H12 4_555 3.589(7) no
H8 H4 . 2.501(6) no
H8 H5 . 2.136(6) no
H8 H6 . 3.218(6) no
H8 H1 . 2.562(6) no
H8 H2 . 3.090(7) no
H8 H3 . 3.513(6) no
H9 H10 . 1.32504(8) no
H9 H11 . 3.111(8) no
H9 H12 2_756 2.736(8) no
H9 H13 2_756 3.381(7) no
H9 H4 . 2.602(7) no
H9 H5 . 3.493(7) no
H10 H11 . 2.282(8) no
H11 H12 . 2.313(8) no
H12 H13 . 2.137(7) no
H13 H14 . 2.313(5) no
H13 H1 3_645 3.590(7) no
H13 H2 3_645 3.517(7) no
H13 H3 3_645 2.966(7) no
H15 H14 2_656 2.591(4) no
H15 H6 . 2.575(5) no
H15 H2 . 3.546(5) no
H15 H3 . 2.460(5) no
H14 H5 4_554 3.453(5) no
H14 H6 2_656 3.194(5) no
H14 H1 3_645 2.991(6) no
H14 H2 3_645 2.584(5) no
H14 H3 3_645 3.151(6) no
H4 H5 . 1.55134(9) no
H4 H6 . 1.55133(17) no
H4 H1 . 3.428(7) no
H4 H2 4_555 3.163(7) no
H4 H3 . 3.435(7) no
H5 H6 . 1.5513(1) no
H5 H1 . 2.350(7) no
H5 H2 . 3.416(6) no
H5 H2 4_555 3.558(7) no
H5 H3 . 2.820(7) no
H6 H1 . 2.825(6) no
H6 H2 . 3.430(6) no
H6 H2 4_555 2.725(6) no
H6 H3 . 2.366(7) no
H1 H1 2_666 3.397(9) no
H1 H2 . 1.5513(1) no
H1 H3 . 1.5514(1) no
H2 H3 . 1.55140(12) no

loop_
_geom_torsion_atom_site_label_1
_geom_torsion_atom_site_label_2
_geom_torsion_atom_site_label_3
_geom_torsion_atom_site_label_4
_geom_torsion
_geom_torsion_publ_flag
O1 Cu1 N1 C1 -68.3(5) yes
O1 Cu1 N1 C2 48.2(5) yes
O1 Cu1 N1 C3 170.1(5) yes
N2 Cu1 N1 C1 111.2(5) yes
N2 Cu1 N1 C2 -132.3(5) yes
N2 Cu1 N1 C3 -10.4(5) yes
O1 Cu1 N2 C5 -153.2(2) yes
O1 Cu1 N2 C9 25.3(3) yes
N1 Cu1 N2 C5 30.0(6) yes
N1 Cu1 N2 C9 -151.4(5) yes
O2 S1 C10 F1 174.8(5) yes
O2 S1 C10 F2 53.7(6) yes
O2 S1 C10 F3 -66.0(6) yes
O3 S1 C10 F1 53.4(7) yes
O3 S1 C10 F2 -67.7(7) yes
O3 S1 C10 F3 172.6(6) yes
O4 S1 C10 F1 -66.4(7) yes
O4 S1 C10 F2 172.6(5) yes
O4 S1 C10 F3 52.8(7) yes
Cu1 N1 C3 C4 -36.3(6) yes
C1 N1 C3 C4 -159.4(6) yes
C2 N1 C3 C4 84.1(7) yes
Cu1 N2 C5 C4 1.2(6) yes
Cu1 N2 C5 C6 -179.0(4) yes
C9 N2 C5 C4 -177.3(5) yes
C9 N2 C5 C6 2.6(8) yes
Cu1 N2 C9 C8 -179.8(4) yes
C5 N2 C9 C8 -1.2(8) yes
N1 C3 C4 C5 80.6(6) yes
C3 C4 C5 N2 -60.4(8) yes
C3 C4 C5 C6 119.8(7) yes
N2 C5 C6 C7 -2.6(9) yes
C4 C5 C6 C7 177.2(7) yes
C5 C6 C7 C8 1.2(1) yes
C6 C7 C8 C9 0.2(1) yes
C7 C8 C9 N2 -0.2(9) yes
